data_2237881
loop_
_publ_author_name
'Moreno-Fuquen, Rodolfo'
'Mosquera, Fabricio'
'Ellena, Javier'
'De Simone, C. A.'
'Tenorio, Juan C.'

_publ_section_title
;
 2,4,6-Trinitrophenyl 3-chlorobenzoate
;
_journal_coeditor_code HG5316
_journal_issue 6
_journal_name_full 'Acta Crystallographica Section E'
_journal_page_first o966
_journal_paper_doi 10.1107/S1600536813013792
_journal_volume 69
_journal_year 2013
_chemical_formula_iupac 'C13 H6 Cl N3 O8'
_chemical_formula_moiety 'C13 H6 Cl N3 O8'
_chemical_formula_sum 'C13 H6 Cl N3 O8'
_chemical_formula_weight 367.66
_chemical_melting_point 408.0(10)
_chemical_name_common '2,4,6-trinitrophenyl 3-chlorobenzoate'
_chemical_name_systematic
;
2,4,6-Trinitrophenyl 3-chlorobenzoate
;
_space_group_IT_number 14
_symmetry_cell_setting monoclinic
_symmetry_space_group_name_Hall '-P 2ybc'
_symmetry_space_group_name_H-M 'P 1 21/c 1'
_atom_sites_solution_hydrogens geom
_atom_sites_solution_primary direct
_atom_sites_solution_secondary difmap
_audit_creation_method SHELXL-97
_cell_angle_alpha 90.00
_cell_angle_beta 94.009(2)
_cell_angle_gamma 90.00
_cell_formula_units_Z 4
_cell_length_a 11.0633(4)
_cell_length_b 9.6560(4)
_cell_length_c 14.0251(6)
_cell_measurement_reflns_used 6920
_cell_measurement_temperature 295
_cell_measurement_theta_max 27.485
_cell_measurement_theta_min 2.546
_cell_volume 1494.60(10)
_computing_cell_refinement 'SCALEPACK (Otwinowski & Minor, 1997)'
_computing_data_collection 'COLLECT (Nonius, 2000)'
_computing_data_reduction 'DENZO and SCALEPACK (Otwinowski & Minor, 1997)'
_computing_molecular_graphics 'ORTEP-3 for Windows (Farrugia, 2012) and Mercury (Macrae <i>et al.</i>, 2006)'
_computing_publication_material 'WinGX (Farrugia, 2012)'
_computing_structure_refinement 'SHELXL97 (Sheldrick, 2008)'
_computing_structure_solution 'SHELXS97 (Sheldrick, 2008)'
_diffrn_ambient_temperature 295
_diffrn_measured_fraction_theta_full 0.996
_diffrn_measured_fraction_theta_max 0.988
_diffrn_measurement_device '95mm CCD camera on \k-goniostat'
_diffrn_measurement_device_type 'Nonius KappaCCD'
_diffrn_measurement_method 'CCD rotation images, thick slices'
_diffrn_radiation_monochromator graphite
_diffrn_radiation_source 'fine-focus sealed tube'
_diffrn_radiation_type MoK\a
_diffrn_radiation_wavelength 0.71073
_diffrn_reflns_av_R_equivalents 0.0691
_diffrn_reflns_av_sigmaI/netI 0.0465
_diffrn_reflns_limit_h_max 14
_diffrn_reflns_limit_h_min -13
_diffrn_reflns_limit_k_max 12
_diffrn_reflns_limit_k_min -11
_diffrn_reflns_limit_l_max 18
_diffrn_reflns_limit_l_min -17
_diffrn_reflns_number 16939
_diffrn_reflns_theta_full 27.00
_diffrn_reflns_theta_max 27.51
_diffrn_reflns_theta_min 2.56
_diffrn_standards_number 0
_exptl_absorpt_coefficient_mu 0.308
_exptl_absorpt_correction_type none
_exptl_crystal_colour pale-yellow
_exptl_crystal_density_diffrn 1.634
_exptl_crystal_density_method 'not measured'
_exptl_crystal_description block
_exptl_crystal_F_000 744
_exptl_crystal_size_max 0.24
_exptl_crystal_size_mid 0.24
_exptl_crystal_size_min 0.17
_refine_diff_density_max 0.322
_refine_diff_density_min -0.268
_refine_ls_extinction_method none
_refine_ls_goodness_of_fit_ref 1.001
_refine_ls_hydrogen_treatment constr
_refine_ls_matrix_type full
_refine_ls_number_parameters 227
_refine_ls_number_reflns 3383
_refine_ls_number_restraints 0
_refine_ls_restrained_S_all 1.001
_refine_ls_R_factor_all 0.0960
_refine_ls_R_factor_gt 0.0511
_refine_ls_shift/su_max 0.000
_refine_ls_shift/su_mean 0.000
_refine_ls_structure_factor_coef Fsqd
_refine_ls_weighting_details 'calc w=1/[\s^2^(Fo^2^)+(0.0973P)^2^+0.0000P] where P=(Fo^2^+2Fc^2^)/3'
_refine_ls_weighting_scheme calc
_refine_ls_wR_factor_gt 0.1337
_refine_ls_wR_factor_ref 0.1616
_reflns_number_gt 2015
_reflns_number_total 3383
_reflns_threshold_expression I>2\s(I)
_cod_data_source_file hg5316.cif
_cod_data_source_block I
_cod_original_sg_symbol_H-M 'P 21/c'
_cod_database_code 2237881
_cod_database_fobs_code 2237881

loop_
_symmetry_equiv_pos_as_xyz
'x, y, z'
'-x, y+1/2, -z+1/2'
'-x, -y, -z'
'x, -y-1/2, z-1/2'

loop_
_atom_site_type_symbol
_atom_site_label
_atom_site_fract_x
_atom_site_fract_y
_atom_site_fract_z
_atom_site_U_iso_or_equiv
_atom_site_adp_type
_atom_site_calc_flag
_atom_site_refinement_flags
_atom_site_occupancy
_atom_site_symmetry_multiplicity
Cl Cl 0.56852(7) -0.00919(7) 0.28977(5) 0.0682(3) Uani d . 1 1
O O7 0.71179(13) 0.23513(17) 0.69696(10) 0.0502(4) Uani d . 1 1
O O8 0.84485(15) 0.14324(18) 0.60062(12) 0.0578(5) Uani d . 1 1
C C13 0.6511(2) 0.0995(2) 0.45876(16) 0.0471(5) Uani d . 1 1
H H13 0.7174 0.0411 0.4550 0.057 Uiso calc R 1 1
C C3 0.8964(2) 0.1510(2) 0.91560(16) 0.0465(5) Uani d . 1 1
H H3 0.9003 0.0823 0.9622 0.056 Uiso calc R 1 1
C C1 0.80334(19) 0.2457(2) 0.76791(15) 0.0440(5) Uani d . 1 1
N N2 1.0634(2) 0.2709(2) 1.00374(16) 0.0597(6) Uani d . 1 1
C C8 0.6420(2) 0.1866(2) 0.53711(16) 0.0464(5) Uani d . 1 1
C C5 0.9641(2) 0.3704(2) 0.85707(17) 0.0499(6) Uani d . 1 1
H H5 1.0150 0.4469 0.8641 0.060 Uiso calc R 1 1
N N1 0.7383(2) 0.0189(2) 0.82752(16) 0.0566(5) Uani d . 1 1
C C7 0.7442(2) 0.1841(2) 0.61029(16) 0.0474(5) Uani d . 1 1
C C2 0.81502(19) 0.1428(2) 0.83739(16) 0.0441(5) Uani d . 1 1
C C6 0.8789(2) 0.3605(2) 0.78057(16) 0.0470(5) Uani d . 1 1
O O3 1.07187(19) 0.17305(19) 1.05824(15) 0.0776(6) Uani d . 1 1
C C12 0.5594(2) 0.1017(2) 0.38669(16) 0.0503(6) Uani d . 1 1
O O6 0.8224(2) 0.4610(2) 0.63360(14) 0.0802(6) Uani d . 1 1
C C4 0.9719(2) 0.2641(2) 0.92272(16) 0.0469(5) Uani d . 1 1
N N3 0.8689(2) 0.4788(2) 0.71367(16) 0.0587(6) Uani d . 1 1
O O1 0.7462(2) -0.0505(2) 0.75600(16) 0.0866(7) Uani d . 1 1
O O5 0.9087(2) 0.5889(2) 0.74352(17) 0.0942(8) Uani d . 1 1
C C9 0.5427(2) 0.2730(3) 0.54277(18) 0.0579(6) Uani d . 1 1
H H9 0.5360 0.3292 0.5960 0.069 Uiso calc R 1 1
O O2 0.6754(2) -0.0070(2) 0.89145(18) 0.0891(7) Uani d . 1 1
O O4 1.1242(2) 0.3733(2) 1.01268(17) 0.1025(8) Uani d . 1 1
C C11 0.4618(2) 0.1893(3) 0.3903(2) 0.0652(7) Uani d . 1 1
H H11 0.4016 0.1910 0.3406 0.078 Uiso calc R 1 1
C C10 0.4542(3) 0.2748(3) 0.4686(2) 0.0697(8) Uani d . 1 1
H H10 0.3884 0.3343 0.4713 0.084 Uiso calc R 1 1

loop_
_atom_site_aniso_label
_atom_site_aniso_U_11
_atom_site_aniso_U_22
_atom_site_aniso_U_33
_atom_site_aniso_U_12
_atom_site_aniso_U_13
_atom_site_aniso_U_23
Cl 0.0769(5) 0.0784(5) 0.0485(4) -0.0108(3) -0.0009(3) -0.0157(3)
O7 0.0480(9) 0.0652(10) 0.0368(9) 0.0050(7) -0.0020(7) -0.0033(7)
O8 0.0538(10) 0.0734(11) 0.0453(10) 0.0105(8) -0.0036(8) -0.0074(8)
C13 0.0495(12) 0.0508(13) 0.0408(12) 0.0009(10) 0.0008(10) 0.0015(10)
C3 0.0558(13) 0.0431(12) 0.0403(12) -0.0014(10) 0.0003(10) 0.0003(9)
C1 0.0440(12) 0.0551(13) 0.0326(11) 0.0029(10) 0.0007(9) -0.0035(9)
N2 0.0611(13) 0.0580(13) 0.0574(14) -0.0079(10) -0.0132(10) -0.0038(10)
C8 0.0477(13) 0.0512(13) 0.0396(12) -0.0023(10) -0.0010(10) 0.0024(10)
C5 0.0533(13) 0.0472(12) 0.0491(14) -0.0072(10) 0.0042(11) -0.0023(10)
N1 0.0571(12) 0.0555(12) 0.0553(13) -0.0098(9) -0.0103(10) 0.0040(10)
C7 0.0533(14) 0.0499(13) 0.0385(12) 0.0029(10) -0.0002(10) -0.0027(10)
C2 0.0453(12) 0.0461(12) 0.0405(12) -0.0057(9) 0.0004(10) -0.0036(9)
C6 0.0522(13) 0.0498(13) 0.0393(12) -0.0007(10) 0.0053(10) 0.0013(9)
O3 0.0935(15) 0.0600(12) 0.0733(14) -0.0002(10) -0.0353(11) 0.0072(10)
C12 0.0537(14) 0.0548(14) 0.0418(13) -0.0087(10) -0.0004(10) -0.0006(10)
O6 0.1168(18) 0.0773(13) 0.0449(11) 0.0013(11) -0.0049(11) 0.0127(9)
C4 0.0481(12) 0.0509(13) 0.0408(12) -0.0020(10) -0.0044(10) -0.0060(10)
N3 0.0681(14) 0.0589(14) 0.0496(13) -0.0026(10) 0.0087(11) 0.0087(10)
O1 0.1140(18) 0.0723(13) 0.0715(15) -0.0338(12) -0.0082(13) -0.0195(11)
O5 0.130(2) 0.0646(13) 0.0845(16) -0.0310(13) -0.0140(14) 0.0210(12)
C9 0.0560(14) 0.0650(15) 0.0510(15) 0.0085(12) -0.0076(12) -0.0121(12)
O2 0.0872(15) 0.0940(16) 0.0878(17) -0.0358(12) 0.0189(13) 0.0113(12)
O4 0.1119(18) 0.0926(16) 0.0960(18) -0.0533(14) -0.0425(14) 0.0164(13)
C11 0.0568(15) 0.0773(18) 0.0582(17) 0.0004(13) -0.0189(12) -0.0063(14)
C10 0.0617(16) 0.0768(18) 0.0680(19) 0.0194(14) -0.0144(14) -0.0113(15)

loop_
_atom_type_symbol
_atom_type_description
_atom_type_scat_dispersion_real
_atom_type_scat_dispersion_imag
_atom_type_scat_source
C C 0.0030 0.0020 'International Tables Vol C Tables 4.2.6.8 and 6.1.1.4'
H H 0.0000 0.0000 'International Tables Vol C Tables 4.2.6.8 and 6.1.1.4'
Cl Cl 0.1480 0.1590 'International Tables Vol C Tables 4.2.6.8 and 6.1.1.4'
N N 0.0060 0.0030 'International Tables Vol C Tables 4.2.6.8 and 6.1.1.4'
O O 0.0110 0.0060 'International Tables Vol C Tables 4.2.6.8 and 6.1.1.4'

loop_
_geom_angle_atom_site_label_1
_geom_angle_atom_site_label_2
_geom_angle_atom_site_label_3
_geom_angle
C1 O7 C7 116.14(17)
C12 C13 C8 118.5(2)
C12 C13 H13 120.7
C8 C13 H13 120.7
C2 C3 C4 117.7(2)
C2 C3 H3 121.1
C4 C3 H3 121.1
O7 C1 C2 118.82(19)
O7 C1 C6 123.9(2)
C2 C1 C6 117.0(2)
O4 N2 O3 123.9(2)
O4 N2 C4 118.0(2)
O3 N2 C4 118.1(2)
C9 C8 C13 120.7(2)
C9 C8 C7 122.8(2)
C13 C8 C7 116.5(2)
C4 C5 C6 118.4(2)
C4 C5 H5 120.8
C6 C5 H5 120.8
O2 N1 O1 125.6(2)
O2 N1 C2 117.5(2)
O1 N1 C2 116.9(2)
O8 C7 O7 121.1(2)
O8 C7 C8 126.9(2)
O7 C7 C8 111.96(19)
C3 C2 C1 122.9(2)
C3 C2 N1 117.73(19)
C1 C2 N1 119.42(19)
C5 C6 C1 121.7(2)
C5 C6 N3 117.2(2)
C1 C6 N3 121.1(2)
C11 C12 C13 121.4(2)
C11 C12 Cl 119.78(18)
C13 C12 Cl 118.81(19)
C3 C4 C5 122.3(2)
C3 C4 N2 118.3(2)
C5 C4 N2 119.4(2)
O5 N3 O6 124.3(2)
O5 N3 C6 116.7(2)
O6 N3 C6 119.0(2)
C10 C9 C8 119.2(2)
C10 C9 H9 120.4
C8 C9 H9 120.4
C12 C11 C10 119.3(2)
C12 C11 H11 120.4
C10 C11 H11 120.4
C9 C10 C11 120.9(2)
C9 C10 H10 119.6
C11 C10 H10 119.6

loop_
_geom_bond_atom_site_label_1
_geom_bond_atom_site_label_2
_geom_bond_distance
Cl C12 1.739(2)
O7 C1 1.373(3)
O7 C7 1.382(3)
O8 C7 1.198(3)
C13 C12 1.382(3)
C13 C8 1.393(3)
C13 H13 0.9300
C3 C2 1.372(3)
C3 C4 1.375(3)
C3 H3 0.9300
C1 C2 1.392(3)
C1 C6 1.392(3)
N2 O4 1.198(3)
N2 O3 1.215(3)
N2 C4 1.469(3)
C8 C9 1.386(3)
C8 C7 1.473(3)
C5 C4 1.377(3)
C5 C6 1.381(3)
C5 H5 0.9300
N1 O2 1.199(3)
N1 O1 1.215(3)
N1 C2 1.468(3)
C6 N3 1.478(3)
C12 C11 1.375(3)
O6 N3 1.214(3)
N3 O5 1.213(3)
C9 C10 1.379(4)
C9 H9 0.9300
C11 C10 1.380(4)
C11 H11 0.9300
C10 H10 0.9300

loop_
_geom_hbond_atom_site_label_D
_geom_hbond_atom_site_label_H
_geom_hbond_atom_site_label_A
_geom_hbond_site_symmetry_A
_geom_hbond_distance_DH
_geom_hbond_distance_HA
_geom_hbond_distance_DA
_geom_hbond_angle_DHA
C3 H3 O3 3_757 0.93 2.50 3.167(3) 128.4
C11 H11 O1 3_656 0.93 2.46 3.263(3) 144.9
C13 H13 O4 2_746 0.93 2.41 3.312(3) 164.8
C10 H10 O2 2_656 0.93 2.60 3.278(3) 130.5
C5 H5 O8 2_756 0.93 2.48 3.404(3) 174.3

loop_
_geom_torsion_atom_site_label_1
_geom_torsion_atom_site_label_2
_geom_torsion_atom_site_label_3
_geom_torsion_atom_site_label_4
_geom_torsion
C7 O7 C1 C2 -99.7(2)
C7 O7 C1 C6 86.9(3)
C12 C13 C8 C9 0.3(3)
C12 C13 C8 C7 -177.8(2)
C1 O7 C7 O8 4.8(3)
C1 O7 C7 C8 -175.72(18)
C9 C8 C7 O8 -158.6(3)
C13 C8 C7 O8 19.5(4)
C9 C8 C7 O7 21.9(3)
C13 C8 C7 O7 -159.95(19)
C4 C3 C2 C1 -2.4(3)
C4 C3 C2 N1 177.2(2)
O7 C1 C2 C3 -173.9(2)
C6 C1 C2 C3 0.0(3)
O7 C1 C2 N1 6.5(3)
C6 C1 C2 N1 -179.6(2)
O2 N1 C2 C3 57.8(3)
O1 N1 C2 C3 -120.5(2)
O2 N1 C2 C1 -122.5(3)
O1 N1 C2 C1 59.2(3)
C4 C5 C6 C1 -1.1(3)
C4 C5 C6 N3 177.3(2)
O7 C1 C6 C5 175.3(2)
C2 C1 C6 C5 1.8(3)
O7 C1 C6 N3 -3.1(3)
C2 C1 C6 N3 -176.59(19)
C8 C13 C12 C11 1.2(3)
C8 C13 C12 Cl -178.73(16)
C2 C3 C4 C5 3.1(3)
C2 C3 C4 N2 -177.1(2)
C6 C5 C4 C3 -1.4(3)
C6 C5 C4 N2 178.8(2)
O4 N2 C4 C3 -175.8(3)
O3 N2 C4 C3 3.4(3)
O4 N2 C4 C5 4.0(4)
O3 N2 C4 C5 -176.8(2)
C5 C6 N3 O5 -20.4(3)
C1 C6 N3 O5 158.0(2)
C5 C6 N3 O6 159.5(2)
C1 C6 N3 O6 -22.1(3)
C13 C8 C9 C10 -1.8(4)
C7 C8 C9 C10 176.3(2)
C13 C12 C11 C10 -1.3(4)
Cl C12 C11 C10 178.6(2)
C8 C9 C10 C11 1.6(4)
C12 C11 C10 C9 -0.1(4)
